data_4326882
loop_
_publ_author_name
'Rajendra Shakya'
'Zhaodong Wang'
'Douglas R. Powell'
'Robert P. Houser'

_publ_section_title
;
 Tetradentate vs Pentadentate Coordination in Copper(II) Complexes of
 Pyridylbis(aminophenol) Ligands Depends on Nucleophilicity of Phenol
 Donors
;
_journal_name_full 'Inorganic Chemistry'
_journal_page_first 11581
_journal_page_last 11591
_journal_paper_doi 10.1021/ic201536c
_journal_volume 50
_journal_year 2011
_chemical_formula_moiety 'C27 H37 Cu N3 Na O6, Cl O4'
_chemical_formula_sum 'C27 H37 Cl Cu N3 Na O10'
_chemical_formula_weight 685.58
_chemical_name_systematic
; 
 ? 
;
_space_group_IT_number 2
_symmetry_cell_setting triclinic
_symmetry_space_group_name_Hall '-P 1'
_symmetry_space_group_name_H-M 'P -1'
_atom_sites_solution_hydrogens geom
_atom_sites_solution_primary direct
_atom_sites_solution_secondary difmap
_audit_creation_method SHELXL-97
_cell_angle_alpha 99.326(8)
_cell_angle_beta 104.157(8)
_cell_angle_gamma 114.830(9)
_cell_formula_units_Z 2
_cell_length_a 10.6796(12)
_cell_length_b 11.1968(12)
_cell_length_c 15.2613(16)
_cell_measurement_reflns_used 2014
_cell_measurement_temperature 100(2)
_cell_measurement_theta_max 67.15
_cell_measurement_theta_min 37.79
_cell_volume 1531.5(3)
_computing_cell_refinement 'SAINT (Bruker, 2007)'
_computing_data_collection 'SMART (Bruker, 2007)'
_computing_data_reduction 'SAINT (Bruker, 2007)'
_computing_molecular_graphics 'SHELXTL (Sheldrick, 2008)'
_computing_publication_material 'SHELXTL (Sheldrick, 2008)'
_computing_structure_refinement 'SHELXTL (Sheldrick, 2008)'
_computing_structure_solution 'SHELXTL (Sheldrick, 2008)'
_diffrn_ambient_temperature 100(2)
_diffrn_measured_fraction_theta_full 0.916
_diffrn_measured_fraction_theta_max 0.916
_diffrn_measurement_device_type 'CCD Bruker APEX'
_diffrn_measurement_method '\w scans'
_diffrn_radiation_monochromator graphite
_diffrn_radiation_source 'fine-focus sealed tube'
_diffrn_radiation_type CuK\a
_diffrn_radiation_wavelength 1.54178
_diffrn_reflns_av_R_equivalents 0.0330
_diffrn_reflns_av_sigmaI/netI 0.0420
_diffrn_reflns_limit_h_max 12
_diffrn_reflns_limit_h_min -12
_diffrn_reflns_limit_k_max 13
_diffrn_reflns_limit_k_min -12
_diffrn_reflns_limit_l_max 18
_diffrn_reflns_limit_l_min -17
_diffrn_reflns_number 13741
_diffrn_reflns_theta_full 67.15
_diffrn_reflns_theta_max 67.15
_diffrn_reflns_theta_min 3.13
_diffrn_standards_number 0
_exptl_absorpt_coefficient_mu 2.463
_exptl_absorpt_correction_T_max 0.5455
_exptl_absorpt_correction_T_min 0.3971
_exptl_absorpt_correction_type multi-scan
_exptl_absorpt_process_details 'SADABS (Sheldrick, 2001)'
_exptl_crystal_colour green
_exptl_crystal_density_diffrn 1.487
_exptl_crystal_description prism
_exptl_crystal_F_000 714
_exptl_crystal_size_max 0.46
_exptl_crystal_size_mid 0.40
_exptl_crystal_size_min 0.28
_refine_diff_density_max 0.600
_refine_diff_density_min -1.183
_refine_diff_density_rms 0.117
_refine_ls_extinction_method none
_refine_ls_goodness_of_fit_ref 1.122
_refine_ls_hydrogen_treatment mixed
_refine_ls_matrix_type full
_refine_ls_number_parameters 446
_refine_ls_number_reflns 5024
_refine_ls_number_restraints 240
_refine_ls_restrained_S_all 1.139
_refine_ls_R_factor_all 0.0698
_refine_ls_R_factor_gt 0.0515
_refine_ls_shift/su_max 0.000
_refine_ls_shift/su_mean 0.000
_refine_ls_structure_factor_coef Fsqd
_refine_ls_weighting_details 'calc w=1/[\s^2^(Fo^2^)+(0.0780P)^2^+5.2000P] where P=(Fo^2^+2Fc^2^)/3'
_refine_ls_weighting_scheme calc
_refine_ls_wR_factor_gt 0.1439
_refine_ls_wR_factor_ref 0.1805
_reflns_number_gt 4090
_reflns_number_total 5024
_reflns_threshold_expression I>2\s(I)
_cod_data_source_file ic201536c_si_002_6.cif
_cod_data_source_block 3c
_cod_database_code 4326882

loop_
_symmetry_equiv_pos_as_xyz
'x, y, z'
'-x, -y, -z'

loop_
_atom_site_label
_atom_site_type_symbol
_atom_site_fract_x
_atom_site_fract_y
_atom_site_fract_z
_atom_site_U_iso_or_equiv
_atom_site_adp_type
_atom_site_occupancy
_atom_site_symmetry_multiplicity
_atom_site_calc_flag
_atom_site_refinement_flags
_atom_site_disorder_assembly
_atom_site_disorder_group
Cu1 Cu 0.26717(7) 0.37319(7) 0.71483(5) 0.0215(2) Uani 1 1 d . . .
O1 O 0.3516(3) 0.5182(3) 0.8349(2) 0.0232(7) Uani 1 1 d . . .
C2 C 0.3004(5) 0.6077(5) 0.8331(3) 0.0234(10) Uani 1 1 d . . .
C3 C 0.3988(5) 0.7499(5) 0.8544(3) 0.0264(11) Uani 1 1 d . . .
C4 C 0.3477(6) 0.8447(6) 0.8534(4) 0.0306(11) Uani 1 1 d . . .
H4 H 0.4144 0.9399 0.8676 0.037 Uiso 1 1 calc R . .
C5 C 0.1968(6) 0.7990(6) 0.8313(4) 0.0359(13) Uani 1 1 d . . .
H5 H 0.1620 0.8643 0.8311 0.043 Uiso 1 1 calc R . .
C6 C 0.0986(6) 0.6625(6) 0.8099(3) 0.0296(11) Uani 1 1 d . . .
H6 H -0.0035 0.6334 0.7948 0.035 Uiso 1 1 calc R . .
C7 C 0.1493(5) 0.5664(5) 0.8105(3) 0.0250(10) Uani 1 1 d . . .
C8 C 0.0484(5) 0.4144(6) 0.7855(4) 0.0303(12) Uani 1 1 d . . .
H8A H 0.0732 0.3825 0.8409 0.036 Uiso 1 1 calc R . .
H8B H -0.0543 0.3975 0.7710 0.036 Uiso 1 1 calc R . .
N9 N 0.0586(5) 0.3323(5) 0.7022(3) 0.0267(9) Uani 1 1 d . . .
H9 H 0.013(7) 0.254(6) 0.702(4) 0.032 Uiso 1 1 d . . .
C10 C -0.0169(5) 0.3475(5) 0.6123(3) 0.0255(10) Uani 1 1 d . . .
H10A H 0.0083 0.4457 0.6227 0.031 Uiso 1 1 calc R . .
H10B H -0.1245 0.2935 0.5968 0.031 Uiso 1 1 calc R . .
C11 C 0.0215(5) 0.3009(5) 0.5266(3) 0.0246(10) Uani 1 1 d . . .
C12 C -0.1091(5) 0.2569(5) 0.4365(4) 0.0281(11) Uani 1 1 d . . .
H12A H -0.1267 0.3352 0.4322 0.042 Uiso 1 1 d R . .
H12B H -0.1971 0.1809 0.4387 0.042 Uiso 1 1 d R . .
H12C H -0.0871 0.2263 0.3810 0.042 Uiso 1 1 d R . .
C13 C 0.1625(5) 0.4178(5) 0.5252(3) 0.0244(10) Uani 1 1 d . . .
C14 C 0.1853(6) 0.4464(6) 0.4435(4) 0.0297(11) Uani 1 1 d . . .
H14 H 0.1118 0.3905 0.3832 0.036 Uiso 1 1 calc R . .
C15 C 0.3153(6) 0.5564(6) 0.4504(4) 0.0358(13) Uani 1 1 d . . .
H15 H 0.3320 0.5766 0.3948 0.043 Uiso 1 1 calc R . .
C16 C 0.4207(6) 0.6366(6) 0.5383(4) 0.0311(12) Uani 1 1 d . . .
H16 H 0.5099 0.7142 0.5448 0.037 Uiso 1 1 calc R . .
C17 C 0.3934(5) 0.6015(5) 0.6169(4) 0.0269(11) Uani 1 1 d . . .
H17 H 0.4665 0.6555 0.6776 0.032 Uiso 1 1 calc R . .
N18 N 0.2684(4) 0.4948(4) 0.6113(3) 0.0229(9) Uani 1 1 d . . .
C19 C 0.0415(5) 0.1722(5) 0.5294(3) 0.0269(11) Uani 1 1 d . . .
H19A H -0.0427 0.1040 0.5417 0.032 Uiso 1 1 calc R . .
H19B H 0.0389 0.1299 0.4663 0.032 Uiso 1 1 calc R . .
N20 N 0.1816(4) 0.2011(4) 0.6027(3) 0.0222(8) Uani 1 1 d . . .
H20A H 0.163(6) 0.120(6) 0.622(4) 0.027 Uiso 1 1 d . . .
C21 C 0.2958(5) 0.2049(6) 0.5594(3) 0.0265(11) Uani 1 1 d . . .
H21A H 0.2488 0.1263 0.5008 0.032 Uiso 1 1 calc R . .
H21B H 0.3367 0.2913 0.5421 0.032 Uiso 1 1 calc R . .
C22 C 0.4172(5) 0.1972(5) 0.6269(3) 0.0245(10) Uani 1 1 d . . .
C23 C 0.4579(5) 0.0962(5) 0.6022(4) 0.0277(11) Uani 1 1 d . . .
H23 H 0.4066 0.0296 0.5414 0.033 Uiso 1 1 calc R . .
C24 C 0.5720(6) 0.0934(5) 0.6658(4) 0.0312(12) Uani 1 1 d . . .
H24 H 0.5993 0.0251 0.6480 0.037 Uiso 1 1 calc R . .
C25 C 0.6480(5) 0.1887(5) 0.7555(4) 0.0277(11) Uani 1 1 d . . .
H25 H 0.7261 0.1853 0.7991 0.033 Uiso 1 1 calc R . .
C26 C 0.6086(5) 0.2887(5) 0.7807(3) 0.0250(10) Uani 1 1 d . . .
C27 C 0.4934(5) 0.2962(5) 0.7162(4) 0.0245(10) Uani 1 1 d . . .
O28 O 0.4639(4) 0.3984(4) 0.7427(2) 0.0273(8) Uani 1 1 d . . .
O29 O 0.5437(4) 0.7804(3) 0.8732(3) 0.0280(8) Uani 1 1 d . . .
C30 C 0.6480(6) 0.9225(6) 0.8918(4) 0.0388(13) Uani 1 1 d . . .
H30A H 0.6188 0.9544 0.8381 0.058 Uiso 1 1 d R . .
H30B H 0.7460 0.9315 0.9008 0.058 Uiso 1 1 d R . .
H30C H 0.6503 0.9785 0.9493 0.058 Uiso 1 1 d R . .
O31 O 0.6752(4) 0.3905(4) 0.8677(2) 0.0304(8) Uani 1 1 d . . .
C32 C 0.7796(6) 0.3799(7) 0.9406(4) 0.0391(13) Uani 1 1 d . . .
H32A H 0.7338 0.2889 0.9499 0.059 Uiso 1 1 d R . .
H32B H 0.8120 0.4518 0.9997 0.059 Uiso 1 1 d R . .
H32C H 0.8647 0.3918 0.9220 0.059 Uiso 1 1 d R . .
Na1 Na 0.6031(2) 0.58082(19) 0.87772(13) 0.0257(4) Uani 1 1 d . . .
Cl1A Cl 0.9010(5) 0.9717(4) 0.7389(3) 0.0301(10) Uani 0.591(8) 1 d PDU A 1
O1A O 0.7568(7) 0.8618(7) 0.6857(5) 0.059(3) Uani 0.591(8) 1 d PDU A 1
O2A O 0.9662(8) 0.9356(7) 0.8162(5) 0.047(2) Uani 0.591(8) 1 d PDU A 1
O3A O 0.9891(9) 0.9996(9) 0.6808(5) 0.078(4) Uani 0.591(8) 1 d PDU A 1
O4A O 0.8947(7) 1.0933(6) 0.7762(6) 0.054(2) Uani 0.591(8) 1 d PDU A 1
Cl1B Cl 0.9186(6) 0.9603(6) 0.7285(4) 0.0307(14) Uani 0.409(8) 1 d PDU A 2
O1B O 0.8169(11) 0.8170(7) 0.6901(7) 0.055(3) Uani 0.409(8) 1 d PDU A 2
O2B O 0.9618(12) 0.9996(12) 0.8290(5) 0.064(4) Uani 0.409(8) 1 d PDU A 2
O3B O 1.0459(9) 0.9905(11) 0.7032(7) 0.038(2) Uani 0.409(8) 1 d PDU A 2
O4B O 0.8519(10) 1.0371(10) 0.6925(9) 0.057(3) Uani 0.409(8) 1 d PDU A 2
O1S O 0.6700(4) 0.6337(4) 1.0406(3) 0.0328(8) Uani 1 1 d . . .
H1S H 0.663(7) 0.566(7) 1.070(4) 0.039 Uiso 1 1 d . . .
C2S C 0.6761(7) 0.7545(6) 1.0917(4) 0.0391(13) Uani 1 1 d . . .
H2SA H 0.7368 0.7812 1.1584 0.059 Uiso 1 1 d R . .
H2SB H 0.5764 0.7368 1.0872 0.059 Uiso 1 1 d R . .
H2SC H 0.7195 0.8293 1.0649 0.059 Uiso 1 1 d R . .
O1T O 0.8380(4) 0.7269(4) 0.8868(3) 0.0406(10) Uani 1 1 d . . .
H1T H 0.860(8) 0.782(7) 0.859(5) 0.049 Uiso 1 1 d . . .
C2T C 0.9584(7) 0.7885(7) 0.9763(5) 0.0500(16) Uani 1 1 d . . .
H2TA H 1.0467 0.7922 0.9658 0.075 Uiso 1 1 d R . .
H2TB H 0.9325 0.7329 1.0188 0.075 Uiso 1 1 d R . .
H2TC H 0.9776 0.8822 1.0049 0.075 Uiso 1 1 d R . .

loop_
_atom_site_aniso_label
_atom_site_aniso_U_11
_atom_site_aniso_U_22
_atom_site_aniso_U_33
_atom_site_aniso_U_23
_atom_site_aniso_U_13
_atom_site_aniso_U_12
Cu1 0.0194(4) 0.0262(4) 0.0198(4) 0.0093(3) 0.0068(3) 0.0110(3)
O1 0.0193(16) 0.0318(19) 0.0223(17) 0.0120(14) 0.0081(13) 0.0137(14)
C2 0.023(2) 0.030(3) 0.024(2) 0.011(2) 0.011(2) 0.016(2)
C3 0.026(3) 0.037(3) 0.023(2) 0.012(2) 0.011(2) 0.018(2)
C4 0.034(3) 0.033(3) 0.029(3) 0.010(2) 0.012(2) 0.019(2)
C5 0.043(3) 0.049(4) 0.031(3) 0.016(3) 0.014(2) 0.032(3)
C6 0.032(3) 0.043(3) 0.020(2) 0.005(2) 0.010(2) 0.025(2)
C7 0.028(3) 0.031(3) 0.021(2) 0.007(2) 0.011(2) 0.017(2)
C8 0.023(2) 0.050(3) 0.028(3) 0.017(2) 0.014(2) 0.022(2)
N9 0.024(2) 0.035(2) 0.025(2) 0.0181(19) 0.0136(18) 0.0121(18)
C10 0.022(2) 0.034(3) 0.020(2) 0.013(2) 0.0055(19) 0.013(2)
C11 0.016(2) 0.032(3) 0.026(3) 0.014(2) 0.0029(19) 0.012(2)
C12 0.025(3) 0.029(3) 0.024(3) 0.007(2) 0.005(2) 0.010(2)
C13 0.021(2) 0.032(3) 0.024(2) 0.014(2) 0.007(2) 0.014(2)
C14 0.028(3) 0.041(3) 0.023(3) 0.012(2) 0.008(2) 0.019(2)
C15 0.037(3) 0.051(4) 0.033(3) 0.024(3) 0.022(2) 0.024(3)
C16 0.028(3) 0.042(3) 0.029(3) 0.021(2) 0.015(2) 0.015(2)
C17 0.020(2) 0.030(3) 0.029(3) 0.012(2) 0.007(2) 0.010(2)
N18 0.025(2) 0.024(2) 0.026(2) 0.0129(17) 0.0117(17) 0.0140(17)
C19 0.020(2) 0.033(3) 0.020(2) 0.010(2) 0.0004(19) 0.009(2)
N20 0.021(2) 0.025(2) 0.029(2) 0.0141(18) 0.0098(17) 0.0154(17)
C21 0.024(2) 0.036(3) 0.023(2) 0.011(2) 0.012(2) 0.014(2)
C22 0.020(2) 0.026(3) 0.024(2) 0.006(2) 0.009(2) 0.0081(19)
C23 0.028(3) 0.023(3) 0.031(3) 0.007(2) 0.014(2) 0.010(2)
C24 0.032(3) 0.027(3) 0.042(3) 0.013(2) 0.018(2) 0.018(2)
C25 0.021(2) 0.032(3) 0.033(3) 0.016(2) 0.009(2) 0.014(2)
C26 0.019(2) 0.031(3) 0.025(2) 0.011(2) 0.010(2) 0.010(2)
C27 0.018(2) 0.032(3) 0.031(3) 0.016(2) 0.012(2) 0.015(2)
O28 0.0244(17) 0.0336(19) 0.0250(18) 0.0092(15) 0.0076(14) 0.0151(15)
O29 0.0244(18) 0.0255(18) 0.0346(19) 0.0075(15) 0.0105(15) 0.0129(14)
C30 0.033(3) 0.030(3) 0.049(4) 0.010(3) 0.016(3) 0.011(2)
O31 0.0269(18) 0.039(2) 0.0263(18) 0.0117(16) 0.0057(15) 0.0184(16)
C32 0.037(3) 0.054(4) 0.027(3) 0.011(3) 0.001(2) 0.028(3)
Na1 0.0224(9) 0.0288(10) 0.0233(10) 0.0072(8) 0.0061(8) 0.0114(8)
Cl1A 0.0302(14) 0.0335(17) 0.0269(16) 0.0158(12) 0.0134(11) 0.0115(11)
O1A 0.045(4) 0.047(4) 0.040(4) 0.009(3) 0.003(3) -0.010(3)
O2A 0.037(3) 0.043(4) 0.069(5) 0.041(4) 0.012(3) 0.021(3)
O3A 0.074(6) 0.076(5) 0.036(4) -0.002(4) 0.043(5) -0.011(5)
O4A 0.046(4) 0.023(3) 0.092(5) 0.003(3) 0.017(4) 0.023(3)
Cl1B 0.035(2) 0.029(2) 0.033(2) 0.0130(17) 0.0160(18) 0.0157(16)
O1B 0.057(6) 0.032(4) 0.060(5) 0.009(4) 0.025(5) 0.005(4)
O2B 0.051(5) 0.072(7) 0.035(4) 0.000(4) 0.020(4) 0.002(5)
O3B 0.030(5) 0.052(5) 0.039(5) 0.025(4) 0.016(4) 0.019(4)
O4B 0.039(5) 0.040(5) 0.098(7) 0.032(5) 0.025(5) 0.021(4)
O1S 0.038(2) 0.033(2) 0.0273(19) 0.0140(16) 0.0107(16) 0.0164(17)
C2S 0.051(4) 0.035(3) 0.036(3) 0.014(3) 0.022(3) 0.020(3)
O1T 0.027(2) 0.045(2) 0.047(2) 0.021(2) 0.0140(18) 0.0120(18)
C2T 0.031(3) 0.060(4) 0.047(4) 0.008(3) 0.014(3) 0.014(3)

loop_
_atom_type_symbol
_atom_type_description
_atom_type_scat_dispersion_real
_atom_type_scat_dispersion_imag
_atom_type_scat_source
C C 0.0181 0.0091 'International Tables Vol C Tables 4.2.6.8 and 6.1.1.4'
H H 0.0000 0.0000 'International Tables Vol C Tables 4.2.6.8 and 6.1.1.4'
N N 0.0311 0.0180 'International Tables Vol C Tables 4.2.6.8 and 6.1.1.4'
O O 0.0492 0.0322 'International Tables Vol C Tables 4.2.6.8 and 6.1.1.4'
Na Na 0.1353 0.1239 'International Tables Vol C Tables 4.2.6.8 and 6.1.1.4'
Cl Cl 0.3639 0.7018 'International Tables Vol C Tables 4.2.6.8 and 6.1.1.4'
Cu Cu -1.9646 0.5888 'International Tables Vol C Tables 4.2.6.8 and 6.1.1.4'

loop_
_geom_angle_atom_site_label_1
_geom_angle_atom_site_label_2
_geom_angle_atom_site_label_3
_geom_angle
O28 Cu1 O1 84.46(14)
O28 Cu1 N9 170.88(16)
O1 Cu1 N9 92.70(16)
O28 Cu1 N20 92.90(15)
O1 Cu1 N20 170.56(15)
N9 Cu1 N20 88.50(17)
O28 Cu1 N18 98.94(14)
O1 Cu1 N18 101.12(14)
N9 Cu1 N18 90.10(16)
N20 Cu1 N18 88.24(15)
O28 Cu1 Na1 41.16(11)
O1 Cu1 Na1 43.50(10)
N9 Cu1 Na1 136.06(14)
N20 Cu1 Na1 133.92(11)
N18 Cu1 Na1 100.37(11)
C2 O1 Cu1 113.6(3)
C2 O1 Na1 124.0(3)
Cu1 O1 Na1 101.74(14)
O1 C2 C7 122.2(4)
O1 C2 C3 119.9(4)
C7 C2 C3 117.8(4)
O29 C3 C4 125.3(5)
O29 C3 C2 113.9(4)
C4 C3 C2 120.8(5)
C3 C4 C5 119.3(5)
C3 C4 H4 120.3
C5 C4 H4 120.3
C6 C5 C4 121.4(5)
C6 C5 H5 119.3
C4 C5 H5 119.3
C5 C6 C7 119.5(5)
C5 C6 H6 120.3
C7 C6 H6 120.3
C6 C7 C2 121.1(5)
C6 C7 C8 122.8(5)
C2 C7 C8 116.1(4)
N9 C8 C7 112.5(4)
N9 C8 H8A 109.1
C7 C8 H8A 109.1
N9 C8 H8B 109.1
C7 C8 H8B 109.1
H8A C8 H8B 107.8
C10 N9 C8 110.9(4)
C10 N9 Cu1 111.5(3)
C8 N9 Cu1 113.8(3)
C10 N9 H9 108(4)
C8 N9 H9 103(4)
Cu1 N9 H9 109(4)
N9 C10 C11 115.0(4)
N9 C10 H10A 108.5
C11 C10 H10A 108.5
N9 C10 H10B 108.5
C11 C10 H10B 108.5
H10A C10 H10B 107.5
C12 C11 C13 111.2(4)
C12 C11 C10 108.2(4)
C13 C11 C10 110.5(4)
C12 C11 C19 106.6(4)
C13 C11 C19 109.7(4)
C10 C11 C19 110.6(4)
C11 C12 H12A 109.5
C11 C12 H12B 109.5
H12A C12 H12B 109.5
C11 C12 H12C 109.5
H12A C12 H12C 109.5
H12B C12 H12C 109.5
N18 C13 C14 120.4(4)
N18 C13 C11 115.2(4)
C14 C13 C11 124.3(4)
C15 C14 C13 119.7(5)
C15 C14 H14 120.1
C13 C14 H14 120.1
C16 C15 C14 119.5(5)
C16 C15 H15 120.3
C14 C15 H15 120.3
C15 C16 C17 118.3(5)
C15 C16 H16 120.9
C17 C16 H16 120.9
N18 C17 C16 122.9(5)
N18 C17 H17 118.6
C16 C17 H17 118.6
C17 N18 C13 119.2(4)
C17 N18 Cu1 120.9(3)
C13 N18 Cu1 112.7(3)
N20 C19 C11 114.5(4)
N20 C19 H19A 108.6
C11 C19 H19A 108.6
N20 C19 H19B 108.6
C11 C19 H19B 108.6
H19A C19 H19B 107.6
C19 N20 C21 111.8(4)
C19 N20 Cu1 114.2(3)
C21 N20 Cu1 111.0(3)
C19 N20 H20A 108(3)
C21 N20 H20A 98(3)
Cu1 N20 H20A 113(3)
C22 C21 N20 110.9(4)
C22 C21 H21A 109.5
N20 C21 H21A 109.5
C22 C21 H21B 109.5
N20 C21 H21B 109.5
H21A C21 H21B 108.0
C27 C22 C23 120.0(5)
C27 C22 C21 118.2(4)
C23 C22 C21 121.7(4)
C24 C23 C22 120.2(5)
C24 C23 H23 119.9
C22 C23 H23 119.9
C23 C24 C25 121.1(5)
C23 C24 H24 119.4
C25 C24 H24 119.4
C26 C25 C24 119.1(5)
C26 C25 H25 120.4
C24 C25 H25 120.4
C25 C26 O31 125.3(4)
C25 C26 C27 121.2(5)
O31 C26 C27 113.5(4)
O28 C27 C22 122.9(4)
O28 C27 C26 118.8(5)
C22 C27 C26 118.3(5)
C27 O28 Cu1 123.3(3)
C27 O28 Na1 125.0(3)
Cu1 O28 Na1 105.17(16)
C3 O29 C30 116.4(4)
C3 O29 Na1 117.3(3)
C30 O29 Na1 126.2(3)
O29 C30 H30A 109.5
O29 C30 H30B 109.5
H30A C30 H30B 109.5
O29 C30 H30C 109.5
H30A C30 H30C 109.5
H30B C30 H30C 109.5
C26 O31 C32 117.0(4)
C26 O31 Na1 116.0(3)
C32 O31 Na1 127.0(3)
O31 C32 H32A 109.5
O31 C32 H32B 109.5
H32A C32 H32B 109.5
O31 C32 H32C 109.5
H32A C32 H32C 109.5
H32B C32 H32C 109.5
O28 Na1 O1T 115.66(16)
O28 Na1 O1S 141.45(15)
O1T Na1 O1S 92.50(16)
O28 Na1 O1 68.28(13)
O1T Na1 O1 150.38(16)
O1S Na1 O1 100.46(14)
O28 Na1 O31 65.40(13)
O1T Na1 O31 87.10(15)
O1S Na1 O31 92.06(14)
O1 Na1 O31 118.59(14)
O28 Na1 O29 112.49(14)
O1T Na1 O29 88.39(15)
O1S Na1 O29 92.99(14)
O1 Na1 O29 64.61(12)
O31 Na1 O29 173.37(14)
O28 Na1 Cu1 33.66(9)
O1T Na1 Cu1 139.67(13)
O1S Na1 Cu1 127.75(12)
O1 Na1 Cu1 34.76(9)
O31 Na1 Cu1 93.15(10)
O29 Na1 Cu1 87.15(9)
O1A Cl1A O3A 110.5(4)
O1A Cl1A O2A 109.4(3)
O3A Cl1A O2A 109.8(4)
O1A Cl1A O4A 110.1(4)
O3A Cl1A O4A 108.7(4)
O2A Cl1A O4A 108.3(4)
O1B Cl1B O4B 109.7(4)
O1B Cl1B O2B 109.7(4)
O4B Cl1B O2B 109.5(4)
O1B Cl1B O3B 110.2(4)
O4B Cl1B O3B 108.9(4)
O2B Cl1B O3B 108.9(4)
C2S O1S Na1 118.6(3)
C2S O1S H1S 118(4)
Na1 O1S H1S 121(4)
O1S C2S H2SA 109.5
O1S C2S H2SB 109.5
H2SA C2S H2SB 109.5
O1S C2S H2SC 109.5
H2SA C2S H2SC 109.5
H2SB C2S H2SC 109.5
C2T O1T Na1 120.2(4)
C2T O1T H1T 105(5)
Na1 O1T H1T 126(5)
O1T C2T H2TA 109.5
O1T C2T H2TB 109.5
H2TA C2T H2TB 109.5
O1T C2T H2TC 109.5
H2TA C2T H2TC 109.5
H2TB C2T H2TC 109.5

loop_
_geom_bond_atom_site_label_1
_geom_bond_atom_site_label_2
_geom_bond_distance
Cu1 O28 1.923(3)
Cu1 O1 1.950(3)
Cu1 N9 2.028(4)
Cu1 N20 2.041(4)
Cu1 N18 2.246(4)
Cu1 Na1 3.349(2)
O1 C2 1.329(6)
O1 Na1 2.355(4)
C2 C7 1.409(7)
C2 C3 1.416(7)
C3 O29 1.378(6)
C3 C4 1.383(7)
C4 C5 1.399(8)
C4 H4 0.9500
C5 C6 1.367(8)
C5 H5 0.9500
C6 C7 1.395(7)
C6 H6 0.9500
C7 C8 1.500(7)
C8 N9 1.499(7)
C8 H8A 0.9900
C8 H8B 0.9900
N9 C10 1.487(6)
N9 H9 0.81(6)
C10 C11 1.540(7)
C10 H10A 0.9900
C10 H10B 0.9900
C11 C12 1.530(7)
C11 C13 1.533(6)
C11 C19 1.548(7)
C12 H12A 0.9800
C12 H12B 0.9800
C12 H12C 0.9800
C13 N18 1.354(6)
C13 C14 1.389(7)
C14 C15 1.381(8)
C14 H14 0.9500
C15 C16 1.377(8)
C15 H15 0.9500
C16 C17 1.380(7)
C16 H16 0.9500
C17 N18 1.337(6)
C17 H17 0.9500
C19 N20 1.500(6)
C19 H19A 0.9900
C19 H19B 0.9900
N20 C21 1.513(6)
N20 H20A 0.96(6)
C21 C22 1.489(7)
C21 H21A 0.9900
C21 H21B 0.9900
C22 C27 1.400(7)
C22 C23 1.401(7)
C23 C24 1.375(8)
C23 H23 0.9500
C24 C25 1.388(8)
C24 H24 0.9500
C25 C26 1.383(7)
C25 H25 0.9500
C26 O31 1.392(6)
C26 C27 1.418(7)
C27 O28 1.337(6)
O28 Na1 2.284(4)
O29 C30 1.436(6)
O29 Na1 2.574(4)
C30 H30A 0.9800
C30 H30B 0.9800
C30 H30C 0.9800
O31 C32 1.428(6)
O31 Na1 2.547(4)
C32 H32A 0.9800
C32 H32B 0.9800
C32 H32C 0.9800
Na1 O1T 2.302(4)
Na1 O1S 2.311(4)
Cl1A O1A 1.420(4)
Cl1A O3A 1.422(4)
Cl1A O2A 1.424(4)
Cl1A O4A 1.424(4)
Cl1B O1B 1.420(4)
Cl1B O4B 1.422(4)
Cl1B O2B 1.423(4)
Cl1B O3B 1.424(4)
O1S C2S 1.414(7)
O1S H1S 0.93(7)
C2S H2SA 0.9800
C2S H2SB 0.9800
C2S H2SC 0.9800
O1T C2T 1.444(8)
O1T H1T 0.80(7)
C2T H2TA 0.9800
C2T H2TB 0.9800
C2T H2TC 0.9800

loop_
_geom_hbond_atom_site_label_D
_geom_hbond_atom_site_label_H
_geom_hbond_atom_site_label_A
_geom_hbond_distance_DH
_geom_hbond_distance_HA
_geom_hbond_distance_DA
_geom_hbond_angle_DHA
_geom_hbond_site_symmetry_A
N9 H9 O4A 0.81(6) 2.35(6) 3.084(8) 151(6) 1_445
N9 H9 O4B 0.81(6) 2.26(6) 3.062(10) 171(6) 1_445
N20 H20A O3A 0.96(6) 2.28(6) 2.986(8) 130(4) 1_445
N20 H20A O3B 0.96(6) 2.25(6) 3.066(10) 143(4) 1_445
O1S H1S O1 0.93(7) 1.86(7) 2.736(5) 157(6) 2_667
O1T H1T O2A 0.80(7) 1.93(7) 2.711(7) 164(7) .
O1T H1T O1B 0.80(7) 2.62(7) 3.305(12) 145(6) .
O1T H1T O2B 0.80(7) 2.38(7) 3.146(13) 160(7) .

loop_
_geom_torsion_atom_site_label_1
_geom_torsion_atom_site_label_2
_geom_torsion_atom_site_label_3
_geom_torsion_atom_site_label_4
_geom_torsion
O28 Cu1 O1 C2 140.3(3)
N9 Cu1 O1 C2 -48.4(3)
N18 Cu1 O1 C2 42.2(3)
Na1 Cu1 O1 C2 135.6(3)
O28 Cu1 O1 Na1 4.64(14)
N9 Cu1 O1 Na1 175.95(16)
N18 Cu1 O1 Na1 -93.41(15)
Cu1 O1 C2 C7 58.2(5)
Na1 O1 C2 C7 -177.6(3)
Cu1 O1 C2 C3 -121.8(4)
Na1 O1 C2 C3 2.5(6)
O1 C2 C3 O29 1.6(6)
C7 C2 C3 O29 -178.3(4)
O1 C2 C3 C4 -179.7(4)
C7 C2 C3 C4 0.4(7)
O29 C3 C4 C5 178.7(5)
C2 C3 C4 C5 0.1(8)
C3 C4 C5 C6 -0.5(8)
C4 C5 C6 C7 0.3(8)
C5 C6 C7 C2 0.3(7)
C5 C6 C7 C8 -178.4(5)
O1 C2 C7 C6 179.5(4)
C3 C2 C7 C6 -0.6(7)
O1 C2 C7 C8 -1.8(7)
C3 C2 C7 C8 178.2(4)
C6 C7 C8 N9 120.0(5)
C2 C7 C8 N9 -58.8(6)
C7 C8 N9 C10 -74.8(5)
C7 C8 N9 Cu1 51.9(5)
O1 Cu1 N9 C10 122.6(3)
N20 Cu1 N9 C10 -66.7(4)
N18 Cu1 N9 C10 21.5(4)
Na1 Cu1 N9 C10 126.7(3)
O1 Cu1 N9 C8 -3.8(3)
N20 Cu1 N9 C8 166.9(3)
N18 Cu1 N9 C8 -104.9(3)
Na1 Cu1 N9 C8 0.3(4)
C8 N9 C10 C11 164.3(4)
Cu1 N9 C10 C11 36.3(5)
N9 C10 C11 C12 153.2(4)
N9 C10 C11 C13 -84.9(5)
N9 C10 C11 C19 36.7(6)
C12 C11 C13 N18 158.3(4)
C10 C11 C13 N18 38.2(5)
C19 C11 C13 N18 -84.1(5)
C12 C11 C13 C14 -22.0(7)
C10 C11 C13 C14 -142.1(5)
C19 C11 C13 C14 95.7(5)
N18 C13 C14 C15 -1.8(8)
C11 C13 C14 C15 178.5(5)
C13 C14 C15 C16 -0.2(8)
C14 C15 C16 C17 1.6(8)
C15 C16 C17 N18 -1.2(8)
C16 C17 N18 C13 -0.7(8)
C16 C17 N18 Cu1 147.5(4)
C14 C13 N18 C17 2.2(7)
C11 C13 N18 C17 -178.0(4)
C14 C13 N18 Cu1 -148.5(4)
C11 C13 N18 Cu1 31.3(5)
O28 Cu1 N18 C17 -29.3(4)
O1 Cu1 N18 C17 56.8(4)
N9 Cu1 N18 C17 149.5(4)
N20 Cu1 N18 C17 -122.0(4)
Na1 Cu1 N18 C17 12.5(4)
O28 Cu1 N18 C13 120.8(3)
O1 Cu1 N18 C13 -153.1(3)
N9 Cu1 N18 C13 -60.4(3)
N20 Cu1 N18 C13 28.1(3)
Na1 Cu1 N18 C13 162.6(3)
C12 C11 C19 N20 169.0(4)
C13 C11 C19 N20 48.5(5)
C10 C11 C19 N20 -73.6(5)
C11 C19 N20 C21 -102.1(5)
C11 C19 N20 Cu1 25.0(5)
O28 Cu1 N20 C19 -155.0(3)
N9 Cu1 N20 C19 34.0(3)
N18 Cu1 N20 C19 -56.2(3)
Na1 Cu1 N20 C19 -158.9(2)
O28 Cu1 N20 C21 -27.5(3)
N9 Cu1 N20 C21 161.5(3)
N18 Cu1 N20 C21 71.4(3)
Na1 Cu1 N20 C21 -31.4(4)
C19 N20 C21 C22 -165.4(4)
Cu1 N20 C21 C22 65.8(4)
N20 C21 C22 C27 -56.3(6)
N20 C21 C22 C23 125.2(5)
C27 C22 C23 C24 0.5(7)
C21 C22 C23 C24 179.0(5)
C22 C23 C24 C25 0.6(7)
C23 C24 C25 C26 -0.6(7)
C24 C25 C26 O31 -179.8(4)
C24 C25 C26 C27 -0.7(7)
C23 C22 C27 O28 177.2(4)
C21 C22 C27 O28 -1.3(7)
C23 C22 C27 C26 -1.6(7)
C21 C22 C27 C26 179.8(4)
C25 C26 C27 O28 -177.2(4)
O31 C26 C27 O28 2.1(6)
C25 C26 C27 C22 1.8(7)
O31 C26 C27 C22 -179.0(4)
C22 C27 O28 Cu1 41.9(6)
C26 C27 O28 Cu1 -139.3(4)
C22 C27 O28 Na1 -170.7(3)
C26 C27 O28 Na1 8.1(6)
O1 Cu1 O28 C27 147.9(4)
N20 Cu1 O28 C27 -23.0(4)
N18 Cu1 O28 C27 -111.6(4)
Na1 Cu1 O28 C27 152.8(4)
O1 Cu1 O28 Na1 -4.86(15)
N20 Cu1 O28 Na1 -175.76(16)
N18 Cu1 O28 Na1 95.56(16)
C4 C3 O29 C30 -0.9(7)
C2 C3 O29 C30 177.8(4)
C4 C3 O29 Na1 176.9(4)
C2 C3 O29 Na1 -4.4(5)
C25 C26 O31 C32 -8.3(7)
C27 C26 O31 C32 172.4(4)
C25 C26 O31 Na1 169.6(4)
C27 C26 O31 Na1 -9.6(5)
C27 O28 Na1 O1T 64.3(4)
Cu1 O28 Na1 O1T -143.55(17)
C27 O28 Na1 O1S -68.6(4)
Cu1 O28 Na1 O1S 83.6(3)
C27 O28 Na1 O1 -147.9(4)
Cu1 O28 Na1 O1 4.31(13)
C27 O28 Na1 O31 -9.4(3)
Cu1 O28 Na1 O31 142.81(18)
C27 O28 Na1 O29 163.8(3)
Cu1 O28 Na1 O29 -44.04(19)
C27 O28 Na1 Cu1 -152.2(4)
C2 O1 Na1 O28 -133.5(4)
Cu1 O1 Na1 O28 -4.19(13)
C2 O1 Na1 O1T -29.5(5)
Cu1 O1 Na1 O1T 99.8(3)
C2 O1 Na1 O1S 85.0(3)
Cu1 O1 Na1 O1S -145.68(15)
C2 O1 Na1 O31 -176.9(3)
Cu1 O1 Na1 O31 -47.51(18)
C2 O1 Na1 O29 -3.4(3)
Cu1 O1 Na1 O29 125.97(16)
C2 O1 Na1 Cu1 -129.4(4)
C26 O31 Na1 O28 9.7(3)
C32 O31 Na1 O28 -172.5(4)
C26 O31 Na1 O1T -110.3(3)
C32 O31 Na1 O1T 67.4(4)
C26 O31 Na1 O1S 157.3(3)
C32 O31 Na1 O1S -25.0(4)
C26 O31 Na1 O1 54.2(3)
C32 O31 Na1 O1 -128.0(4)
C26 O31 Na1 Cu1 29.3(3)
C32 O31 Na1 Cu1 -152.9(4)
C3 O29 Na1 O28 54.3(3)
C30 O29 Na1 O28 -128.2(4)
C3 O29 Na1 O1T 171.5(3)
C30 O29 Na1 O1T -11.0(4)
C3 O29 Na1 O1S -96.1(3)
C30 O29 Na1 O1S 81.4(4)
C3 O29 Na1 O1 4.0(3)
C30 O29 Na1 O1 -178.4(4)
C3 O29 Na1 Cu1 31.6(3)
C30 O29 Na1 Cu1 -150.9(4)
O1 Cu1 Na1 O28 173.0(2)
N9 Cu1 Na1 O28 167.1(2)
N20 Cu1 Na1 O28 5.9(2)
N18 Cu1 Na1 O28 -91.76(19)
O28 Cu1 Na1 O1T 55.8(3)
O1 Cu1 Na1 O1T -131.2(3)
N9 Cu1 Na1 O1T -137.0(3)
N20 Cu1 Na1 O1T 61.7(3)
N18 Cu1 Na1 O1T -35.9(2)
O28 Cu1 Na1 O1S -128.5(2)
O1 Cu1 Na1 O1S 44.52(19)
N9 Cu1 Na1 O1S 38.7(2)
N20 Cu1 Na1 O1S -122.6(2)
N18 Cu1 Na1 O1S 139.79(18)
O28 Cu1 Na1 O1 -173.0(2)
N9 Cu1 Na1 O1 -5.8(2)
N20 Cu1 Na1 O1 -167.1(2)
N18 Cu1 Na1 O1 95.27(17)
O28 Cu1 Na1 O31 -33.40(17)
O1 Cu1 Na1 O31 139.57(17)
N9 Cu1 Na1 O31 133.7(2)
N20 Cu1 Na1 O31 -27.52(19)
N18 Cu1 Na1 O31 -125.16(14)
O28 Cu1 Na1 O29 139.97(19)
O1 Cu1 Na1 O29 -47.06(16)
N9 Cu1 Na1 O29 -52.9(2)
N20 Cu1 Na1 O29 145.85(18)
N18 Cu1 Na1 O29 48.21(14)
O28 Na1 O1S C2S -138.8(4)
O1T Na1 O1S C2S 82.6(4)
O1 Na1 O1S C2S -70.6(4)
O31 Na1 O1S C2S 169.8(4)
O29 Na1 O1S C2S -5.9(4)
Cu1 Na1 O1S C2S -94.6(4)
O28 Na1 O1T C2T -143.2(4)
O1S Na1 O1T C2T 9.6(5)
O1 Na1 O1T C2T 126.0(5)
O31 Na1 O1T C2T -82.3(5)
O29 Na1 O1T C2T 102.6(5)
Cu1 Na1 O1T C2T -173.8(4)
